data_7244726
loop_
_publ_author_name
'Wang, Zhi-Wen'
'Zhu, Zi-Yi'
'Li, Shangda'
'Wang, Fei'

_publ_section_title
;
 Design Syntheses of Metal-Organic Layer with Rich N-sites for CO2
 Chemical Fixation
;
_journal_name_full CrystEngComm
_journal_paper_doi 10.1039/D2CE00088A
_journal_year 2022
_chemical_absolute_configuration rm
_chemical_formula_moiety 'C42 H32 Cd3 N4 O14, 2(C H4 O)'
_chemical_formula_sum 'C43 H40 Cd3 N4 O16'
_chemical_formula_weight 1205.99
_space_group_crystal_system orthorhombic
_space_group_IT_number 19
_space_group_name_Hall 'P 2ac 2ab'
_space_group_name_H-M_alt 'P 21 21 21'
_atom_sites_solution_hydrogens mixed
_atom_sites_solution_primary iterative
_audit_creation_date 2021-11-24
_audit_creation_method
;
Olex2 1.2
(compiled 2018.05.29 svn.r3508 for OlexSys, GUI svn.r5506)
;
_audit_update_record
;
2021-11-24 deposited with the CCDC.	2022-04-07 downloaded from the CCDC.
;
_cell_angle_alpha 90
_cell_angle_beta 90
_cell_angle_gamma 90
_cell_formula_units_Z 4
_cell_length_a 11.52880(10)
_cell_length_b 15.09090(10)
_cell_length_c 26.5164(2)
_cell_measurement_reflns_used 18610
_cell_measurement_temperature 293(2)
_cell_measurement_theta_max 60.5140
_cell_measurement_theta_min 2.5190
_cell_volume 4613.32(6)
_computing_cell_refinement 'CrysAlisPro 1.171.41.93a (Rigaku OD, 2020)'
_computing_data_collection 'CrysAlisPro 1.171.41.93a (Rigaku OD, 2020)'
_computing_data_reduction 'CrysAlisPro 1.171.41.93a (Rigaku OD, 2020)'
_computing_molecular_graphics 'Olex2 (Dolomanov et al., 2009)'
_computing_publication_material 'Olex2 (Dolomanov et al., 2009)'
_computing_structure_refinement 'ShelXL (Sheldrick, 2015)'
_computing_structure_solution 'olex2.solve (Bourhis et al., 2015)'
_diffrn_ambient_temperature 293(2)
_diffrn_detector 'Hybrid Pixel Array Detector'
_diffrn_detector_area_resol_mean 10.0000
_diffrn_detector_type HyPix
_diffrn_measured_fraction_theta_full 0.999
_diffrn_measured_fraction_theta_max 0.975
_diffrn_measurement_details
;
List of Runs (angles in degrees, time in seconds):

  # Type    Start    End  Width  t~exp~   \w     \q     \k     \f   Frames
#--------------------------------------------------------------------------
  1  \w     86.00 111.00   0.50    0.05    --   73.42-125.00 -90.00   50
  2  \w     14.00  40.00   0.50    0.05    --   -0.78  38.00-180.00   52
  3  \w     37.00  87.00   0.50    0.05    --   73.42 -19.00  26.00  100
  4  \w   -103.00 -40.00   0.50    0.05    --  -74.98 171.00  69.00  126
  5  \w   -137.00-111.00   0.50    0.05    --  -74.98 171.00  69.00   52
  6  \w    -88.00 -25.00   0.50    0.05    --  -74.98  57.00 -30.00  126
  7  \w    -67.00 -10.00   0.50    0.05    --  -74.98  38.00 -30.00  114
  8  \w    -66.00   5.00   0.50    0.05    --   -0.78 -38.00-120.00  142
  9  \w   -144.00 -86.00   0.50    0.05    --  -74.98-113.00 -70.00  116
;
_diffrn_measurement_device 'four-circle diffractometer'
_diffrn_measurement_device_type 'ROD, Synergy Custom system, HyPix'
_diffrn_measurement_method '\w scans'
_diffrn_orient_matrix_type 'CrysAlisPro convention (1999,Acta A55,543-557)'
_diffrn_orient_matrix_UB_11 0.1033311000
_diffrn_orient_matrix_UB_12 0.0070949000
_diffrn_orient_matrix_UB_13 -0.0227245000
_diffrn_orient_matrix_UB_21 -0.0490643000
_diffrn_orient_matrix_UB_22 -0.0210482000
_diffrn_orient_matrix_UB_23 -0.0441605000
_diffrn_orient_matrix_UB_31 -0.0203841000
_diffrn_orient_matrix_UB_32 0.0859622000
_diffrn_orient_matrix_UB_33 -0.0089656000
_diffrn_radiation_monochromator mirror
_diffrn_radiation_probe x-ray
_diffrn_radiation_type GaK\a
_diffrn_radiation_wavelength 1.3405
_diffrn_reflns_av_R_equivalents 0.0365
_diffrn_reflns_av_unetI/netI 0.0389
_diffrn_reflns_Laue_measured_fraction_full 0.999
_diffrn_reflns_Laue_measured_fraction_max 0.975
_diffrn_reflns_limit_h_max 13
_diffrn_reflns_limit_h_min -14
_diffrn_reflns_limit_k_max 19
_diffrn_reflns_limit_k_min -10
_diffrn_reflns_limit_l_max 29
_diffrn_reflns_limit_l_min -34
_diffrn_reflns_number 19974
_diffrn_reflns_point_group_measured_fraction_full 0.941
_diffrn_reflns_point_group_measured_fraction_max 0.888
_diffrn_reflns_theta_full 53.543
_diffrn_reflns_theta_max 60.566
_diffrn_reflns_theta_min 2.898
_diffrn_source 'micro-focus metaljet'
_exptl_absorpt_coefficient_mu 7.903
_exptl_absorpt_correction_T_max 1.00000
_exptl_absorpt_correction_T_min 0.38457
_exptl_absorpt_correction_type multi-scan
_exptl_absorpt_process_details
;
CrysAlisPro 1.171.41.93a (Rigaku Oxford Diffraction, 2020)
Empirical absorption correction using spherical harmonics,
implemented in SCALE3 ABSPACK scaling algorithm.
;
_exptl_crystal_colour colourless
_exptl_crystal_colour_primary colourless
_exptl_crystal_density_diffrn 1.736
_exptl_crystal_description block
_exptl_crystal_F_000 2392
_exptl_crystal_size_max 0.3
_exptl_crystal_size_mid 0.2
_exptl_crystal_size_min 0.2
_refine_diff_density_max 1.672
_refine_diff_density_min -2.329
_refine_diff_density_rms 0.197
_refine_ls_abs_structure_details
;
 Flack x determined using 3391 quotients [(I+)-(I-)]/[(I+)+(I-)]
 (Parsons, Flack and Wagner, Acta Cryst. B69 (2013) 249-259).
;
_refine_ls_abs_structure_Flack 0.008(8)
_refine_ls_extinction_method none
_refine_ls_goodness_of_fit_ref 1.068
_refine_ls_hydrogen_treatment mixed
_refine_ls_matrix_type full
_refine_ls_number_parameters 616
_refine_ls_number_reflns 9425
_refine_ls_number_restraints 14
_refine_ls_restrained_S_all 1.069
_refine_ls_R_factor_all 0.0456
_refine_ls_R_factor_gt 0.0444
_refine_ls_shift/su_max 0.001
_refine_ls_shift/su_mean 0.000
_refine_ls_structure_factor_coef Fsqd
_refine_ls_weighting_details 'w=1/[\s^2^(Fo^2^)+(0.0882P)^2^+1.1190P] where P=(Fo^2^+2Fc^2^)/3'
_refine_ls_weighting_scheme calc
_refine_ls_wR_factor_gt 0.1202
_refine_ls_wR_factor_ref 0.1213
_reflns_Friedel_coverage 0.647
_reflns_Friedel_fraction_full 0.868
_reflns_Friedel_fraction_max 0.781
_reflns_number_gt 9083
_reflns_number_total 9425
_reflns_threshold_expression 'I > 2\s(I)'
_cod_data_source_file d2ce00088a2.cif
_cod_data_source_block l-oh-bim+bdc+cd-da_autored
_cod_database_code 7244726
_shelx_shelxl_version_number 2017/1
_chemical_oxdiff_formula 'Cd C H O N'
_shelx_space_group_comment
;
The symmetry employed for this shelxl refinement is uniquely defined
by the following loop, which should always be used as a source of
symmetry information in preference to the above space-group names.
They are only intended as comments.
;
_diffrn_oxdiff_digest_frames
;
01fe337b3844d9dd3fabcd438d7c880680008784711
;
_reflns_odcompleteness_completeness 99.83
_reflns_odcompleteness_iscentric 1
_reflns_odcompleteness_theta 56.82
_olex2_refinement_description
;
1. Fixed Uiso
 At 1.2 times of:
  All C(H) groups, All N(H) groups
 At 1.5 times of:
  All C(H,H,H) groups, All O(H) groups
2. Restrained distances
 O00F-H00F
 0.85 with sigma of 0.01
 O00K-H00K
 0.85 with sigma of 0.01
 C01V-O01F
 1.37 with sigma of 0.002
 C014-H00F
 1.876694 with sigma of 0.02
 Cd03-H00F
 3.137199 with sigma of 0.02
 C019-H00K
 1.900735 with sigma of 0.02
 Cd02-H00K
 3.201457 with sigma of 0.02
3. Rigid bond restraints
 O01F, C01V
 with sigma for 1-2 distances of 0.01 and sigma for 1-3 distances of 0.01
4. Uiso/Uaniso restraints and constraints
O01F \\sim C01V: within 1.7A with sigma of 0.04 and sigma for terminal atoms of
0.08
5.a Ternary CH refined with riding coordinates:
 C014(H014), C019(H019)
5.b Aromatic/amide H refined with riding coordinates:
 N00E(H00E), C00R(H00R), C00T(H00T), C00U(H00U), C00W(H00W), C00X(H00X),
 C011(H011), N017(H017), C018(H018), C01A(H01A), C01D(H01D), C01E(H01E),
 C01H(H01H), C01I(H01I), C01J(H01J), C01K(H01K), C01M(H01M), C01N(H01N),
 C01O(H01O), C01P(H01P), C01Q(H01Q), C01R(H01R)
5.c Idealised Me refined as rotating group:
 C01L(H01B,H01C,H01F), C01S(H01U,H01V,H01W), C01U(H01G,H01L,H01S), C01V(H01Y,H,
 HA)
5.d Idealised tetrahedral OH refined as rotating group:
 O01B(H01T), O01F(H01X)
;
_olex2_submission_special_instructions 'No special instructions were received'
_oxdiff_exptl_absorpt_empirical_details
;
Empirical correction (ABSPACK) includes:
- Absorption correction using spherical harmonics
- Frame scaling
;
_oxdiff_exptl_absorpt_empirical_full_max 1.747
_oxdiff_exptl_absorpt_empirical_full_min 0.596

loop_
_space_group_symop_operation_xyz
'x, y, z'
'-x+1/2, -y, z+1/2'
'-x, y+1/2, -z+1/2'
'x+1/2, -y+1/2, -z'

loop_
_atom_site_label
_atom_site_type_symbol
_atom_site_fract_x
_atom_site_fract_y
_atom_site_fract_z
_atom_site_U_iso_or_equiv
_atom_site_adp_type
_atom_site_occupancy
_atom_site_site_symmetry_order
_atom_site_calc_flag
_atom_site_refinement_flags_posn
_atom_site_refinement_flags_adp
_atom_site_refinement_flags_occupancy
_atom_site_disorder_assembly
_atom_site_disorder_group
Cd01 Cd 0.00770(4) 0.50018(3) 0.49836(2) 0.01544(12) Uani 1 1 d . . . . .
Cd02 Cd 0.90878(4) 0.53266(3) 0.62694(2) 0.01830(12) Uani 1 1 d D . . . .
Cd03 Cd 0.10517(4) 0.46744(3) 0.36995(2) 0.01844(12) Uani 1 1 d D . . . .
O004 O -0.4773(4) 0.0619(3) 0.41964(16) 0.0246(10) Uani 1 1 d . . . . .
O005 O -0.3844(5) 0.0113(3) 0.35329(18) 0.0375(13) Uani 1 1 d . . . . .
O006 O 0.0527(6) 0.6337(3) 0.5325(2) 0.0450(15) Uani 1 1 d . . . . .
O007 O -0.0240(4) 0.6664(3) 0.6072(2) 0.0330(11) Uani 1 1 d . . . . .
C008 C 0.3990(6) 0.9419(4) 0.6103(2) 0.0237(13) Uani 1 1 d . . . . .
O009 O 0.4926(4) 0.9402(3) 0.58384(15) 0.0219(9) Uani 1 1 d . . . . .
O00A O 0.0406(5) 0.3315(3) 0.3893(2) 0.0338(11) Uani 1 1 d . . . . .
C00B C -0.1182(6) 0.2481(4) 0.4187(2) 0.0255(14) Uani 1 1 d . . . . .
O00C O 0.2636(5) 0.4566(4) 0.4144(2) 0.0503(16) Uani 1 1 d . . . . .
O00D O 0.8214(4) 0.5037(5) 0.5074(2) 0.054(2) Uani 1 1 d . . . . .
N00E N 0.7611(6) 0.5534(4) 0.7749(2) 0.0373(16) Uani 1 1 d . . . . .
H00E H 0.711194 0.531732 0.795639 0.045 Uiso 1 1 calc R . . . .
O00F O 0.2176(5) 0.5836(3) 0.3260(2) 0.0444(14) Uani 1 1 d D . . . .
H00F H 0.250(5) 0.631(3) 0.3370(17) 0.067 Uiso 1 1 d DR . . . .
O00G O 0.7500(5) 0.5356(4) 0.5828(2) 0.0462(14) Uani 1 1 d . . . . .
N00H N 0.1279(5) 0.4393(4) 0.28844(19) 0.0250(12) Uani 1 1 d . . . . .
N00I N 0.8589(5) 0.5731(4) 0.7046(2) 0.0277(12) Uani 1 1 d . . . . .
O00J O 0.3895(5) 0.9934(4) 0.64669(18) 0.0408(14) Uani 1 1 d . . . . .
O00K O 0.8013(5) 0.4120(3) 0.6705(2) 0.0416(14) Uani 1 1 d D . . . .
H00K H 0.772(4) 0.362(2) 0.6605(18) 0.062 Uiso 1 1 d DR . . . .
O00L O 0.1938(5) 0.4953(5) 0.4891(2) 0.0524(18) Uani 1 1 d . . . . .
C00M C 0.3053(6) 0.8775(4) 0.5975(2) 0.0219(13) Uani 1 1 d . . . . .
O00N O -0.0321(6) 0.3652(4) 0.4643(2) 0.0476(15) Uani 1 1 d . . . . .
C00O C 0.8381(8) 0.6223(5) 0.7845(3) 0.0391(18) Uani 1 1 d . . . . .
C00P C 0.3962(6) 0.4878(5) 0.4798(3) 0.0282(16) Uani 1 1 d . . . . .
C00Q C 0.7792(6) 0.5274(5) 0.7282(2) 0.0283(14) Uani 1 1 d . . . . .
C00R C -0.3052(7) 0.1864(5) 0.4400(2) 0.0285(15) Uani 1 1 d . . . . .
H00R H -0.371875 0.187163 0.459722 0.034 Uiso 1 1 calc R . . . .
C00S C 0.0483(6) 0.6781(4) 0.5713(3) 0.0255(14) Uani 1 1 d . . . . .
C00T C 0.1166(6) 0.8185(5) 0.6143(3) 0.0335(17) Uani 1 1 d . . . . .
H00T H 0.047057 0.820597 0.632010 0.040 Uiso 1 1 calc R . . . .
C00U C -0.2178(7) 0.2490(4) 0.4477(3) 0.0300(16) Uani 1 1 d . . . . .
H00U H -0.226667 0.291814 0.472622 0.036 Uiso 1 1 calc R . . . .
C00V C 0.2749(6) 0.4788(5) 0.4587(3) 0.0307(17) Uani 1 1 d . . . . .
C00W C 0.3231(6) 0.8121(4) 0.5616(2) 0.0267(15) Uani 1 1 d . . . . .
H00W H 0.392474 0.810618 0.543739 0.032 Uiso 1 1 calc R . . . .
C00X C 0.4139(6) 0.5225(6) 0.5270(3) 0.039(2) Uani 1 1 d . . . . .
H00X H 0.350529 0.539750 0.546418 0.047 Uiso 1 1 calc R . . . .
C00Y C -0.0307(6) 0.3212(4) 0.4256(3) 0.0254(14) Uani 1 1 d . . . . .
C00Z C 0.0794(7) 0.3775(5) 0.2549(2) 0.0294(15) Uani 1 1 d . . . . .
C010 C 0.7403(5) 0.5169(4) 0.5374(3) 0.0269(15) Uani 1 1 d . . . . .
C011 C 0.2001(6) 0.8813(5) 0.6231(3) 0.0317(16) Uani 1 1 d . . . . .
H011 H 0.186321 0.926450 0.646217 0.038 Uiso 1 1 calc R . . . .
C012 C -0.3893(6) 0.0626(4) 0.3916(2) 0.0237(13) Uani 1 1 d . . . . .
C013 C 0.6193(5) 0.5076(6) 0.5175(3) 0.0279(15) Uani 1 1 d . . . . .
C014 C 0.2814(8) 0.5544(5) 0.2841(3) 0.0364(18) Uani 1 1 d D . . . .
H014 H 0.284016 0.602082 0.259027 0.044 Uiso 1 1 calc R . . . .
C015 C 0.8994(7) 0.6331(5) 0.7398(3) 0.0337(16) Uani 1 1 d . . . . .
C016 C -0.2916(6) 0.1234(4) 0.4027(2) 0.0230(13) Uani 1 1 d . . . . .
N017 N 0.2230(6) 0.4466(4) 0.2158(2) 0.0332(15) Uani 1 1 d . . . . .
H017 H 0.273196 0.463065 0.193739 0.040 Uiso 1 1 calc R . . . .
C018 C 0.2394(6) 0.7497(4) 0.5523(3) 0.0271(16) Uani 1 1 d . . . . .
H018 H 0.252265 0.706132 0.528109 0.032 Uiso 1 1 calc R . . . .
C019 C 0.7152(8) 0.4528(6) 0.7029(3) 0.045(2) Uani 1 1 d D . . . .
H019 H 0.653573 0.477747 0.681820 0.055 Uiso 1 1 calc R . . . .
C01A C 0.5247(6) 0.5321(7) 0.5461(3) 0.0406(19) Uani 1 1 d . . . . .
H01A H 0.535534 0.555113 0.578273 0.049 Uiso 1 1 calc R . . . .
O01B O 0.2915(7) 0.7216(5) 0.3745(3) 0.072(2) Uani 1 1 d . . . . .
H01T H 0.355608 0.745071 0.375664 0.108 Uiso 1 1 calc GR . . . .
C01C C 0.2113(6) 0.4793(5) 0.2633(2) 0.0268(14) Uani 1 1 d . . . . .
C01D C 0.4885(6) 0.4615(7) 0.4511(3) 0.0378(18) Uani 1 1 d . . . . .
H01D H 0.475888 0.437282 0.419292 0.045 Uiso 1 1 calc R . . . .
C01E C -0.1920(6) 0.1220(5) 0.3743(3) 0.0380(18) Uani 1 1 d . . . . .
H01E H -0.182819 0.078994 0.349508 0.046 Uiso 1 1 calc R . . . .
O01F O 0.2282(10) 0.2213(7) 0.3796(4) 0.124(4) Uani 1 1 d D U . . .
H01X H 0.170292 0.252815 0.380197 0.186 Uiso 1 1 calc GR . . . .
C01G C 0.1390(7) 0.3818(5) 0.2096(3) 0.0362(17) Uani 1 1 d . . . . .
C01H C 0.1073(10) 0.3300(7) 0.1685(3) 0.058(3) Uani 1 1 d . . . . .
H01H H 0.147352 0.332666 0.138115 0.069 Uiso 1 1 calc R . . . .
C01I C -0.0146(7) 0.3214(5) 0.2615(3) 0.0392(18) Uani 1 1 d . . . . .
H01I H -0.053775 0.317307 0.292041 0.047 Uiso 1 1 calc R . . . .
C01J C -0.0471(9) 0.2714(6) 0.2196(4) 0.053(2) Uani 1 1 d . . . . .
H01J H -0.111811 0.234829 0.221663 0.064 Uiso 1 1 calc R . . . .
C01K C 0.6028(6) 0.4709(6) 0.4693(3) 0.0358(19) Uani 1 1 d . . . . .
H01K H 0.665851 0.453271 0.449876 0.043 Uiso 1 1 calc R . . . .
C01L C 0.4035(8) 0.5278(8) 0.2971(4) 0.068(3) Uani 1 1 d . . . . .
H01B H 0.441783 0.576256 0.313697 0.102 Uiso 1 1 calc GR . . . .
H01C H 0.444689 0.512919 0.266853 0.102 Uiso 1 1 calc GR . . . .
H01F H 0.401857 0.477426 0.319202 0.102 Uiso 1 1 calc GR . . . .
C01M C -0.1047(6) 0.1841(5) 0.3821(3) 0.0391(18) Uani 1 1 d . . . . .
H01M H -0.037430 0.182397 0.362791 0.047 Uiso 1 1 calc R . . . .
C01N C 0.8625(11) 0.6728(7) 0.8279(3) 0.062(3) Uani 1 1 d . . . . .
H01N H 0.822370 0.665021 0.858027 0.074 Uiso 1 1 calc R . . . .
C01O C 0.9873(9) 0.6970(6) 0.7367(3) 0.051(2) Uani 1 1 d . . . . .
H01O H 1.028815 0.705230 0.706990 0.061 Uiso 1 1 calc R . . . .
C01P C 0.9497(12) 0.7342(8) 0.8227(4) 0.078(4) Uani 1 1 d . . . . .
H01P H 0.968918 0.769102 0.850348 0.094 Uiso 1 1 calc R . . . .
C01Q C 1.0102(11) 0.7466(7) 0.7782(4) 0.072(3) Uani 1 1 d . . . . .
H01Q H 1.067666 0.789771 0.776718 0.086 Uiso 1 1 calc R . . . .
C01R C 0.0150(11) 0.2752(7) 0.1750(4) 0.070(3) Uani 1 1 d . . . . .
H01R H -0.007374 0.238857 0.148383 0.084 Uiso 1 1 calc R . . . .
C01S C 0.2444(13) 0.7219(8) 0.4199(5) 0.091(5) Uani 1 1 d . . . . .
H01U H 0.177152 0.684425 0.420033 0.137 Uiso 1 1 calc GR . . . .
H01V H 0.222218 0.781263 0.428635 0.137 Uiso 1 1 calc GR . . . .
H01W H 0.299694 0.700283 0.444016 0.137 Uiso 1 1 calc GR . . . .
C01T C 0.1350(6) 0.7513(4) 0.5789(2) 0.0217(13) Uani 1 1 d . . . . .
C01U C 0.6629(14) 0.3877(9) 0.7384(4) 0.098(5) Uani 1 1 d . . . . .
H01G H 0.631364 0.338841 0.719754 0.147 Uiso 1 1 calc GR . . . .
H01L H 0.602162 0.415889 0.757322 0.147 Uiso 1 1 calc GR . . . .
H01S H 0.721405 0.366423 0.761182 0.147 Uiso 1 1 calc GR . . . .
C01V C 0.2846(17) 0.2269(11) 0.4249(5) 0.155(10) Uani 1 1 d D U . . .
H01Y H 0.357607 0.256388 0.420256 0.233 Uiso 1 1 calc GR . . . .
H H 0.297713 0.168447 0.437928 0.233 Uiso 1 1 calc GR . . . .
HA H 0.237958 0.259973 0.448272 0.233 Uiso 1 1 calc GR . . . .

loop_
_atom_site_aniso_label
_atom_site_aniso_U_11
_atom_site_aniso_U_22
_atom_site_aniso_U_33
_atom_site_aniso_U_23
_atom_site_aniso_U_13
_atom_site_aniso_U_12
Cd01 0.00881(19) 0.0291(2) 0.0084(2) -0.00467(13) -0.00032(13) -0.00256(14)
Cd02 0.0152(2) 0.0280(2) 0.0117(2) -0.00295(16) 0.00159(16) -0.00131(17)
Cd03 0.0146(2) 0.0292(2) 0.0116(2) -0.00454(16) 0.00224(16) -0.00080(17)
O004 0.024(2) 0.037(2) 0.013(2) -0.0028(17) 0.0038(18) -0.005(2)
O005 0.045(3) 0.045(3) 0.023(2) -0.021(2) 0.012(2) -0.016(3)
O006 0.056(4) 0.040(3) 0.039(3) -0.016(2) 0.001(3) -0.025(3)
O007 0.027(3) 0.027(2) 0.045(3) 0.000(2) 0.008(2) -0.006(2)
C008 0.023(3) 0.033(3) 0.014(3) -0.001(2) 0.002(3) -0.014(3)
O009 0.017(2) 0.036(2) 0.0131(19) -0.0015(17) -0.0006(17) -0.012(2)
O00A 0.030(3) 0.033(2) 0.038(3) -0.001(2) 0.004(2) -0.004(2)
C00B 0.026(4) 0.030(3) 0.020(3) -0.001(3) 0.001(3) -0.008(3)
O00C 0.024(3) 0.083(4) 0.045(3) -0.001(3) -0.016(3) -0.003(3)
O00D 0.009(2) 0.105(6) 0.048(4) 0.017(4) -0.003(2) 0.003(3)
N00E 0.041(4) 0.051(4) 0.020(3) 0.006(3) 0.016(3) 0.007(3)
O00F 0.049(3) 0.040(3) 0.044(3) -0.014(2) 0.021(3) -0.019(3)
O00G 0.020(2) 0.075(4) 0.044(3) -0.012(3) -0.016(2) 0.000(3)
N00H 0.031(3) 0.032(3) 0.012(2) 0.002(2) 0.004(2) -0.006(3)
N00I 0.029(3) 0.041(3) 0.014(3) -0.002(2) 0.008(2) -0.003(3)
O00J 0.039(3) 0.063(3) 0.021(2) -0.022(2) 0.014(2) -0.027(3)
O00K 0.047(3) 0.036(3) 0.041(3) -0.005(2) 0.016(3) -0.018(3)
O00L 0.013(2) 0.086(5) 0.058(4) 0.005(4) 0.000(3) 0.002(3)
C00M 0.021(3) 0.031(3) 0.013(3) -0.005(2) 0.001(2) -0.009(3)
O00N 0.055(4) 0.047(3) 0.041(3) -0.021(3) 0.004(3) -0.022(3)
C00O 0.046(5) 0.048(4) 0.024(4) -0.009(3) 0.008(3) 0.007(4)
C00P 0.011(3) 0.047(4) 0.026(3) 0.007(3) -0.007(3) -0.004(3)
C00Q 0.029(3) 0.042(3) 0.014(3) 0.005(3) 0.006(3) 0.001(3)
C00R 0.028(4) 0.039(4) 0.018(3) -0.007(3) 0.005(3) -0.010(3)
C00S 0.020(3) 0.027(3) 0.029(4) 0.002(3) -0.005(3) -0.008(3)
C00T 0.027(3) 0.034(3) 0.040(4) -0.015(3) 0.019(3) -0.009(3)
C00U 0.033(4) 0.035(4) 0.021(3) -0.010(3) 0.006(3) -0.013(3)
C00V 0.012(3) 0.048(4) 0.032(4) 0.014(3) -0.007(3) -0.002(3)
C00W 0.027(4) 0.038(3) 0.015(3) -0.005(3) 0.006(3) -0.003(3)
C00X 0.012(3) 0.071(6) 0.036(4) -0.004(4) 0.001(3) 0.004(4)
C00Y 0.022(3) 0.027(3) 0.027(3) -0.002(3) -0.006(3) -0.003(3)
C00Z 0.031(4) 0.038(4) 0.018(3) -0.007(3) -0.002(3) 0.004(3)
C010 0.009(3) 0.033(4) 0.039(4) 0.006(3) -0.006(3) -0.001(3)
C011 0.026(3) 0.036(3) 0.033(4) -0.019(3) 0.010(3) -0.010(3)
C012 0.025(3) 0.031(3) 0.015(3) -0.002(2) 0.001(3) -0.003(3)
C013 0.009(3) 0.051(4) 0.024(3) 0.005(3) -0.004(3) 0.002(3)
C014 0.039(4) 0.039(4) 0.031(4) 0.000(3) 0.009(3) -0.010(4)
C015 0.043(4) 0.041(4) 0.017(3) -0.005(3) 0.001(3) 0.004(4)
C016 0.024(3) 0.028(3) 0.016(3) -0.001(2) 0.003(3) -0.007(3)
N017 0.041(4) 0.048(4) 0.010(3) 0.004(2) 0.006(3) 0.000(3)
C018 0.032(4) 0.034(4) 0.015(3) -0.007(3) 0.008(3) -0.006(3)
C019 0.033(4) 0.062(5) 0.041(5) 0.002(4) 0.019(4) -0.015(4)
C01A 0.020(3) 0.077(5) 0.024(4) -0.010(4) 0.000(3) 0.001(4)
O01B 0.079(5) 0.070(4) 0.066(5) -0.032(4) 0.014(5) -0.037(4)
C01C 0.031(3) 0.036(3) 0.013(3) 0.004(3) 0.011(3) 0.007(3)
C01D 0.016(3) 0.078(5) 0.020(3) -0.003(4) -0.009(3) 0.002(4)
C01E 0.030(4) 0.040(4) 0.044(4) -0.024(3) 0.016(4) -0.014(3)
O01F 0.115(9) 0.129(8) 0.129(9) -0.077(7) -0.043(7) 0.077(7)
C01G 0.039(4) 0.050(4) 0.019(3) 0.003(3) 0.001(3) 0.006(4)
C01H 0.071(7) 0.081(7) 0.021(4) -0.017(4) 0.001(4) 0.012(6)
C01I 0.037(4) 0.045(4) 0.036(4) -0.012(3) 0.000(4) -0.005(4)
C01J 0.048(5) 0.062(5) 0.050(5) -0.014(4) -0.015(5) 0.001(5)
C01K 0.012(3) 0.069(5) 0.026(4) -0.009(4) 0.000(3) 0.001(4)
C01L 0.034(5) 0.086(7) 0.084(8) -0.034(6) -0.002(5) -0.006(5)
C01M 0.025(3) 0.044(4) 0.047(5) -0.019(4) 0.015(4) -0.016(3)
C01N 0.078(7) 0.083(7) 0.025(4) -0.023(4) 0.009(5) 0.013(6)
C01O 0.060(6) 0.056(5) 0.036(4) -0.012(4) 0.009(5) -0.020(5)
C01P 0.088(9) 0.098(8) 0.049(6) -0.050(6) 0.005(6) -0.014(8)
C01Q 0.074(8) 0.079(7) 0.062(7) -0.036(6) 0.000(6) -0.025(6)
C01R 0.084(8) 0.086(7) 0.040(5) -0.034(5) -0.021(6) -0.004(7)
C01S 0.139(15) 0.075(8) 0.059(8) -0.008(6) 0.006(8) -0.058(10)
C01T 0.024(3) 0.024(3) 0.017(3) -0.004(2) 0.003(3) -0.011(3)
C01U 0.130(13) 0.095(9) 0.069(8) -0.002(7) 0.047(9) -0.067(10)
C01V 0.26(3) 0.123(13) 0.080(11) -0.029(10) -0.058(13) 0.103(16)

loop_
_atom_type_symbol
_atom_type_description
_atom_type_scat_dispersion_real
_atom_type_scat_dispersion_imag
_atom_type_scat_source
C C 0.0147 0.0070 'International Tables Vol C Tables 4.2.6.8 and 6.1.1.4'
H H 0.0000 0.0000 'International Tables Vol C Tables 4.2.6.8 and 6.1.1.4'
Cd Cd 0.1141 3.7260 'International Tables Vol C Tables 4.2.6.8 and 6.1.1.4'
N N 0.0253 0.0135 'International Tables Vol C Tables 4.2.6.8 and 6.1.1.4'
O O 0.0412 0.0250 'International Tables Vol C Tables 4.2.6.8 and 6.1.1.4'

loop_
_geom_angle_atom_site_label_1
_geom_angle_atom_site_label_2
_geom_angle_atom_site_label_3
_geom_angle
_geom_angle_site_symmetry_1
_geom_angle_site_symmetry_3
_geom_angle_publ_flag
O006 Cd01 O004 88.16(18) . 4_556 ?
O006 Cd01 O009 92.71(18) . 4_466 ?
O006 Cd01 O00N 178.4(2) . . ?
O009 Cd01 O004 179.11(15) 4_466 4_556 ?
O00D Cd01 O004 88.88(19) 1_455 4_556 ?
O00D Cd01 O006 99.3(3) 1_455 . ?
O00D Cd01 O009 91.15(19) 1_455 4_466 ?
O00D Cd01 O00N 82.3(3) 1_455 . ?
O00L Cd01 O004 91.1(2) . 4_556 ?
O00L Cd01 O006 81.3(3) . . ?
O00L Cd01 O009 88.9(2) . 4_466 ?
O00L Cd01 O00D 179.4(3) . 1_455 ?
O00L Cd01 O00N 97.1(3) . . ?
O00N Cd01 O004 91.45(18) . 4_556 ?
O00N Cd01 O009 87.68(18) . 4_466 ?
O004 Cd02 O005 53.85(15) 4_656 4_656 ?
O004 Cd02 O00K 94.59(17) 4_656 . ?
O007 Cd02 O004 103.75(17) 1_655 4_656 ?
O007 Cd02 O005 87.60(19) 1_655 4_656 ?
O007 Cd02 N00I 93.4(2) 1_655 . ?
O007 Cd02 O00K 161.27(18) 1_655 . ?
O00G Cd02 O004 101.82(19) . 4_656 ?
O00G Cd02 O005 155.64(19) . 4_656 ?
O00G Cd02 O007 98.5(2) . 1_655 ?
O00G Cd02 N00I 106.0(2) . . ?
O00G Cd02 O00K 81.1(2) . . ?
N00I Cd02 O004 144.63(19) . 4_656 ?
N00I Cd02 O005 97.10(19) . 4_656 ?
N00I Cd02 O00K 68.99(19) . . ?
O00K Cd02 O005 100.5(2) . 4_656 ?
O009 Cd03 O00F 96.84(17) 4_466 . ?
O009 Cd03 O00J 53.31(15) 4_466 4_466 ?
O00A Cd03 O009 104.42(17) . 4_466 ?
O00A Cd03 O00F 158.57(18) . . ?
O00A Cd03 O00J 85.9(2) . 4_466 ?
O00C Cd03 O009 103.5(2) . 4_466 ?
O00C Cd03 O00A 94.9(2) . . ?
O00C Cd03 O00F 82.5(2) . . ?
O00C Cd03 N00H 114.4(2) . . ?
O00C Cd03 O00J 155.85(19) . 4_466 ?
O00F Cd03 O00J 105.1(2) . 4_466 ?
N00H Cd03 O009 135.47(19) . 4_466 ?
N00H Cd03 O00A 94.96(19) . . ?
N00H Cd03 O00F 67.35(19) . . ?
N00H Cd03 O00J 89.48(19) . 4_466 ?
Cd02 O004 Cd01 101.84(17) 4_356 4_456 ?
C012 O004 Cd01 127.1(4) . 4_456 ?
C012 O004 Cd02 98.5(4) . 4_356 ?
C012 O005 Cd02 87.3(4) . 4_356 ?
C00S O006 Cd01 144.0(5) . . ?
C00S O007 Cd02 121.9(4) . 1_455 ?
O009 C008 C00M 118.1(5) . . ?
O00J C008 O009 120.6(6) . . ?
O00J C008 C00M 121.2(6) . . ?
Cd03 O009 Cd01 102.86(16) 4_566 4_566 ?
C008 O009 Cd01 123.8(4) . 4_566 ?
C008 O009 Cd03 100.0(4) . 4_566 ?
C00Y O00A Cd03 119.9(4) . . ?
C00U C00B C00Y 118.8(6) . . ?
C01M C00B C00U 119.5(6) . . ?
C01M C00B C00Y 121.5(6) . . ?
C00V O00C Cd03 125.8(5) . . ?
C010 O00D Cd01 145.2(5) . 1_655 ?
C00Q N00E C00O 107.0(6) . . ?
C014 O00F Cd03 115.2(4) . . ?
C010 O00G Cd02 126.4(5) . . ?
C00Z N00H Cd03 134.2(5) . . ?
C01C N00H Cd03 119.4(5) . . ?
C01C N00H C00Z 106.0(6) . . ?
C00Q N00I Cd02 118.7(5) . . ?
C00Q N00I C015 105.1(6) . . ?
C015 N00I Cd02 135.9(5) . . ?
C008 O00J Cd03 85.7(4) . 4_566 ?
C019 O00K Cd02 107.8(4) . . ?
C00V O00L Cd01 144.8(5) . . ?
C00W C00M C008 120.7(6) . . ?
C00W C00M C011 119.6(6) . . ?
C011 C00M C008 119.7(6) . . ?
C00Y O00N Cd01 144.8(5) . . ?
N00E C00O C01N 132.9(8) . . ?
C015 C00O N00E 104.9(6) . . ?
C015 C00O C01N 122.2(9) . . ?
C00X C00P C00V 120.6(6) . . ?
C01D C00P C00V 119.2(6) . . ?
C01D C00P C00X 120.2(6) . . ?
N00E C00Q C019 124.4(6) . . ?
N00I C00Q N00E 113.9(7) . . ?
N00I C00Q C019 121.8(6) . . ?
C016 C00R C00U 119.2(7) . . ?
O006 C00S O007 125.1(6) . . ?
O006 C00S C01T 119.1(6) . . ?
O007 C00S C01T 115.8(6) . . ?
C011 C00T C01T 120.6(6) . . ?
C00B C00U C00R 120.8(6) . . ?
O00C C00V O00L 125.9(7) . . ?
O00C C00V C00P 118.5(7) . . ?
O00L C00V C00P 115.6(6) . . ?
C018 C00W C00M 120.6(6) . . ?
C00P C00X C01A 120.7(7) . . ?
O00A C00Y C00B 115.4(6) . . ?
O00N C00Y O00A 125.2(6) . . ?
O00N C00Y C00B 119.4(7) . . ?
C01G C00Z N00H 108.7(7) . . ?
C01I C00Z N00H 129.6(7) . . ?
C01I C00Z C01G 121.6(7) . . ?
O00D C010 C013 117.3(6) . . ?
O00G C010 O00D 126.1(6) . . ?
O00G C010 C013 116.5(6) . . ?
C00T C011 C00M 120.0(6) . . ?
O004 C012 O005 120.1(6) . . ?
O004 C012 C016 120.1(6) . . ?
O005 C012 C016 119.9(6) . . ?
C01A C013 C010 121.2(7) . . ?
C01A C013 C01K 119.9(6) . . ?
C01K C013 C010 118.9(6) . . ?
O00F C014 C01C 104.3(6) . . ?
O00F C014 C01L 113.1(8) . . ?
C01C C014 C01L 112.9(7) . . ?
N00I C015 C00O 109.1(7) . . ?
N00I C015 C01O 130.9(7) . . ?
C00O C015 C01O 120.0(7) . . ?
C00R C016 C012 118.8(6) . . ?
C01E C016 C00R 119.9(6) . . ?
C01E C016 C012 121.2(6) . . ?
C01C N017 C01G 107.3(6) . . ?
C00W C018 C01T 120.2(6) . . ?
O00K C019 C00Q 104.3(6) . . ?
O00K C019 C01U 111.9(9) . . ?
C01U C019 C00Q 114.3(8) . . ?
C013 C01A C00X 120.2(7) . . ?
N00H C01C C014 123.7(6) . . ?
N00H C01C N017 112.0(7) . . ?
N017 C01C C014 124.3(6) . . ?
C00P C01D C01K 120.4(7) . . ?
C016 C01E C01M 120.9(6) . . ?
C00Z C01G C01H 121.6(8) . . ?
N017 C01G C00Z 106.0(6) . . ?
N017 C01G C01H 132.4(8) . . ?
C01R C01H C01G 116.7(8) . . ?
C00Z C01I C01J 116.2(8) . . ?
C01R C01J C01I 121.3(9) . . ?
C013 C01K C01D 118.5(6) . . ?
C00B C01M C01E 119.7(7) . . ?
C01P C01N C00O 115.3(9) . . ?
C01Q C01O C015 118.2(9) . . ?
C01N C01P C01Q 123.1(9) . . ?
C01O C01Q C01P 121.3(10) . . ?
C01H C01R C01J 122.5(8) . . ?
C00T C01T C00S 121.5(6) . . ?
C018 C01T C00S 119.5(6) . . ?
C018 C01T C00T 118.9(6) . . ?

loop_
_geom_bond_atom_site_label_1
_geom_bond_atom_site_label_2
_geom_bond_distance
_geom_bond_site_symmetry_2
_geom_bond_publ_flag
Cd01 O004 2.374(4) 4_556 ?
Cd01 O006 2.269(5) . ?
Cd01 O009 2.364(4) 4_466 ?
Cd01 O00D 2.162(5) 1_455 ?
Cd01 O00L 2.161(5) . ?
Cd01 O00N 2.276(5) . ?
Cd02 O004 2.300(4) 4_656 ?
Cd02 O005 2.530(5) 4_656 ?
Cd02 O007 2.224(4) 1_655 ?
Cd02 O00G 2.172(5) . ?
Cd02 N00I 2.224(5) . ?
Cd02 O00K 2.487(5) . ?
Cd03 O009 2.264(4) 4_466 ?
Cd03 O00A 2.241(5) . ?
Cd03 O00C 2.179(5) . ?
Cd03 O00F 2.472(5) . ?
Cd03 N00H 2.218(5) . ?
Cd03 O00J 2.593(5) 4_466 ?
O004 C012 1.257(8) . ?
O005 C012 1.278(8) . ?
O006 C00S 1.228(8) . ?
O007 C00S 1.278(8) . ?
C008 O009 1.287(8) . ?
C008 O00J 1.245(8) . ?
C008 C00M 1.492(8) . ?
O00A C00Y 1.276(8) . ?
C00B C00U 1.381(10) . ?
C00B C00Y 1.507(9) . ?
C00B C01M 1.377(9) . ?
O00C C00V 1.229(9) . ?
O00D C010 1.243(9) . ?
N00E C00O 1.391(11) . ?
N00E C00Q 1.316(9) . ?
O00F C014 1.404(9) . ?
O00G C010 1.242(9) . ?
N00H C00Z 1.403(9) . ?
N00H C01C 1.318(8) . ?
N00I C00Q 1.308(9) . ?
N00I C015 1.382(9) . ?
O00K C019 1.449(9) . ?
O00L C00V 1.258(9) . ?
C00M C00W 1.386(8) . ?
C00M C011 1.391(9) . ?
O00N C00Y 1.221(8) . ?
C00O C015 1.389(10) . ?
C00O C01N 1.409(11) . ?
C00P C00V 1.513(8) . ?
C00P C00X 1.373(11) . ?
C00P C01D 1.368(10) . ?
C00Q C019 1.504(11) . ?
C00R C00U 1.397(10) . ?
C00R C016 1.381(9) . ?
C00S C01T 1.504(8) . ?
C00T C011 1.371(9) . ?
C00T C01T 1.397(8) . ?
C00W C018 1.371(9) . ?
C00X C01A 1.382(10) . ?
C00Z C01G 1.387(9) . ?
C00Z C01I 1.387(11) . ?
C010 C013 1.499(8) . ?
C012 C016 1.483(9) . ?
C013 C01A 1.379(10) . ?
C013 C01K 1.405(9) . ?
C014 C01C 1.496(10) . ?
C014 C01L 1.504(12) . ?
C015 C01O 1.402(12) . ?
C016 C01E 1.373(9) . ?
N017 C01C 1.358(8) . ?
N017 C01G 1.386(10) . ?
C018 C01T 1.396(9) . ?
C019 C01U 1.488(12) . ?
O01B C01S 1.321(13) . ?
C01D C01K 1.411(9) . ?
C01E C01M 1.391(9) . ?
O01F C01V 1.368(3) . ?
C01G C01H 1.389(11) . ?
C01H C01R 1.359(15) . ?
C01I C01J 1.393(11) . ?
C01J C01R 1.384(15) . ?
C01N C01P 1.375(16) . ?
C01O C01Q 1.357(12) . ?
C01P C01Q 1.383(15) . ?
